data_2208702
loop_
_publ_author_name
'Choi, Ki-Young'
'Lee, Kyu-Chul'
'Lee, Han-Hyoung'
'Ko, Jaejung'
'Han, Won-Sik'

_publ_section_title
;A trinuclear copper(II) complex:
 triaquachlorotriperchloratobis[\m~2~-3-(2-pyridylmethylamino)butyrato]tricopper(II)
 dihydrate
;
_journal_coeditor_code SG2007
_journal_issue 4
_journal_name_full 'Acta Crystallographica Section E'
_journal_page_first m690
_journal_page_last m692
_journal_paper_doi 10.1107/S160053680600701X
_journal_volume 62
_journal_year 2006
_chemical_formula_iupac '[Cu3 (C10 H13 N2 O2)2 Cl (Cl O4)3 (H2 O)3] , 2H2 O'
_chemical_formula_moiety 'C20 H32 Cl4 Cu3 N4 O19 , 2H2O'
_chemical_formula_sum 'C20 H36 Cl4 Cu3 N4 O21'
_chemical_formula_weight 1000.95
_chemical_name_systematic
;
triaquachlorotriperchloratobis[\m~2~-3-
(2-pyridylmethylamino)butyrato]tricopper(II) dihydrate
;
_space_group_IT_number 2
_symmetry_cell_setting triclinic
_symmetry_space_group_name_Hall '-P 1'
_symmetry_space_group_name_H-M 'P -1'
_atom_sites_solution_hydrogens geom
_atom_sites_solution_primary direct
_atom_sites_solution_secondary difmap
_audit_creation_method SHELXL97
_cell_angle_alpha 82.3830(10)
_cell_angle_beta 82.7790(10)
_cell_angle_gamma 82.8240(10)
_cell_formula_units_Z 2
_cell_length_a 9.2569(7)
_cell_length_b 12.6338(9)
_cell_length_c 15.3446(11)
_cell_measurement_reflns_used 6978
_cell_measurement_temperature 233(2)
_cell_measurement_theta_max 27.892
_cell_measurement_theta_min 2.240
_cell_volume 1753.9(2)
_computing_cell_refinement SMART
_computing_data_collection 'SMART (Bruker, 1999)'
_computing_data_reduction 'SAINT-Plus (Bruker, 1999)'
_computing_molecular_graphics 'ORTEP-3 for Windows (Farrugia, 1997)'
_computing_publication_material SHELXL97
_computing_structure_refinement 'SHELXL97 (Sheldrick, 1997)'
_computing_structure_solution 'SHELXS97 (Sheldrick, 1997)'
_diffrn_ambient_temperature 233(2)
_diffrn_measured_fraction_theta_full 0.993
_diffrn_measured_fraction_theta_max 0.993
_diffrn_measurement_device_type 'Bruker SMART 1000 CCD area-detector'
_diffrn_measurement_method '\f and \w'
_diffrn_radiation_monochromator graphite
_diffrn_radiation_source 'fine-focus sealed tube'
_diffrn_radiation_type MoK\a
_diffrn_radiation_wavelength 0.71073
_diffrn_reflns_av_R_equivalents 0.0305
_diffrn_reflns_av_sigmaI/netI 0.0426
_diffrn_reflns_limit_h_max 12
_diffrn_reflns_limit_h_min -12
_diffrn_reflns_limit_k_max 16
_diffrn_reflns_limit_k_min -16
_diffrn_reflns_limit_l_max 20
_diffrn_reflns_limit_l_min -20
_diffrn_reflns_number 23452
_diffrn_reflns_theta_full 28.33
_diffrn_reflns_theta_max 28.32
_diffrn_reflns_theta_min 1.35
_exptl_absorpt_coefficient_mu 2.197
_exptl_absorpt_correction_T_max 0.8251
_exptl_absorpt_correction_T_min 0.5043
_exptl_absorpt_correction_type multi-scan
_exptl_absorpt_process_details '(SADABS; Sheldrick, 1996)'
_exptl_crystal_colour blue
_exptl_crystal_density_diffrn 1.895
_exptl_crystal_density_method 'not measured'
_exptl_crystal_description rod
_exptl_crystal_F_000 1014
_exptl_crystal_size_max 0.36
_exptl_crystal_size_mid 0.15
_exptl_crystal_size_min 0.09
_refine_diff_density_max 1.865
_refine_diff_density_min -0.553
_refine_ls_extinction_method none
_refine_ls_goodness_of_fit_ref 1.022
_refine_ls_hydrogen_treatment mixed
_refine_ls_matrix_type full
_refine_ls_number_parameters 488
_refine_ls_number_reflns 8694
_refine_ls_number_restraints 0
_refine_ls_restrained_S_all 1.022
_refine_ls_R_factor_all 0.0654
_refine_ls_R_factor_gt 0.0398
_refine_ls_shift/su_max 0.001
_refine_ls_shift/su_mean 0.000
_refine_ls_structure_factor_coef Fsqd
_refine_ls_weighting_details 'calc w = 1/[\s^2^(Fo^2^)+(0.0429P)^2^+2.5286P] where P=(Fo^2^+2Fc^2^)/3'
_refine_ls_weighting_scheme calc
_refine_ls_wR_factor_gt 0.0917
_refine_ls_wR_factor_ref 0.1028
_reflns_number_gt 6333
_reflns_number_total 8694
_reflns_threshold_expression I>2\s(I)
_cod_data_source_file sg2007.cif
_cod_data_source_block I
_cod_depositor_comments
;
The following automatic conversions were performed:
'_geom_bond_publ_flag' value 'Y' changed to 'y' according to
'/home/saulius/struct/CIF-dictionaries/cif_core.dic' dictionary named
'cif_core.dic' version 2.4.1 from 2010-06-29 (29
times).

'_geom_angle_publ_flag' value 'Y' changed to 'y' according to
'/home/saulius/struct/CIF-dictionaries/cif_core.dic' dictionary named
'cif_core.dic' version 2.4.1 from 2010-06-29 (30 times).

Automatic conversion script
Id: cif_fix_enum 1527 2010-12-29 10:47:43Z saulius 

The following automatic conversions were performed:

'_geom_bond_publ_flag' value 'Y' changed to 'y' according to
/home/saulius/struct/CIF-dictionaries/cif_core.dic dictionary named
'cif_core.dic' version 2.4.1 from 2010-06-29 (29
times).

'_geom_angle_publ_flag' value 'Y' changed to 'y' according
to /home/saulius/struct/CIF-dictionaries/cif_core.dic dictionary
named 'cif_core.dic' version 2.4.1 from 2010-06-29 (30 times).

Automatic conversion script
Id: cif_fix_values 1715 2011-07-08 13:25:40Z adriana 
;
_cod_database_code 2208702

loop_
_symmetry_equiv_pos_as_xyz
'x, y, z'
'-x, -y, -z'

loop_
_atom_site_type_symbol
_atom_site_label
_atom_site_fract_x
_atom_site_fract_y
_atom_site_fract_z
_atom_site_U_iso_or_equiv
_atom_site_adp_type
_atom_site_calc_flag
_atom_site_refinement_flags
_atom_site_occupancy
Cu Cu1 0.01298(4) 0.25583(3) 0.30367(2) 0.02148(10) Uani d . 1
Cu Cu2 0.28690(5) 0.50620(3) 0.13620(3) 0.02696(11) Uani d . 1
Cu Cu3 0.41825(4) 0.67191(3) 0.26064(3) 0.02440(10) Uani d . 1
Cl Cl1 0.27862(11) 0.53820(8) 0.31867(6) 0.0384(2) Uani d . 1
Cl Cl2 0.37478(9) 0.12005(7) 0.24899(5) 0.03195(19) Uani d . 1
Cl Cl3 -0.23333(10) 0.49732(7) 0.31085(6) 0.0338(2) Uani d . 1
Cl Cl4 0.07536(11) 0.86811(8) 0.21656(7) 0.0446(2) Uani d . 1
O O1 0.1168(2) 0.34406(18) 0.20973(14) 0.0247(5) Uani d . 1
O O2 0.2097(3) 0.40104(19) 0.07644(15) 0.0288(5) Uani d . 1
O O3 0.3864(3) 0.63512(19) 0.14574(15) 0.0291(5) Uani d . 1
O O4 0.4077(3) 0.6307(2) 0.00336(16) 0.0397(6) Uani d . 1
O O5 0.4656(3) 0.0235(2) 0.2764(2) 0.0482(7) Uani d . 1
O O6 0.3726(4) 0.1346(3) 0.15626(19) 0.0658(10) Uani d . 1
O O7 0.4325(3) 0.2125(3) 0.2735(2) 0.0537(8) Uani d . 1
O O8 0.2301(3) 0.1156(2) 0.29352(19) 0.0447(7) Uani d . 1
O O9 -0.2907(4) 0.5127(3) 0.3993(2) 0.0609(9) Uani d . 1
O O10 -0.0971(3) 0.5411(3) 0.2912(2) 0.0587(8) Uani d . 1
O O11 -0.2125(3) 0.3854(2) 0.2997(2) 0.0481(7) Uani d . 1
O O12 -0.3342(3) 0.5502(2) 0.24989(19) 0.0453(7) Uani d . 1
O O13 0.2030(4) 0.8240(3) 0.2558(3) 0.0762(12) Uani d . 1
O O14 0.005(3) 0.774(2) 0.2154(13) 0.079(7) Uani d P 0.36
O O14' 0.0127(16) 0.7968(12) 0.1721(6) 0.069(3) Uani d P 0.64
O O15 0.1210(7) 0.9443(5) 0.1427(4) 0.133(2) Uani d . 1
O O16 -0.0238(4) 0.9254(3) 0.2757(3) 0.0683(10) Uani d . 1
N N1 -0.0976(3) 0.1651(2) 0.39768(18) 0.0246(6) Uani d . 1
N N2 -0.0742(3) 0.1762(2) 0.22308(17) 0.0219(5) Uani d . 1
H HN2 -0.0143 0.1130 0.2181 0.026 Uiso calc R 1
N N3 0.5349(3) 0.7939(2) 0.20661(19) 0.0300(6) Uani d . 1
H HN3 0.4699 0.8547 0.2117 0.036 Uiso calc R 1
N N4 0.4762(3) 0.7073(2) 0.37173(18) 0.0253(6) Uani d . 1
C C1 -0.0831(4) 0.1465(3) 0.4845(2) 0.0306(8) Uani d . 1
H H1 -0.0089 0.1768 0.5060 0.037 Uiso calc R 1
C C2 -0.1720(5) 0.0853(3) 0.5432(2) 0.0384(9) Uani d . 1
H H2 -0.1591 0.0738 0.6036 0.046 Uiso calc R 1
C C3 -0.2817(4) 0.0405(3) 0.5115(3) 0.0388(9) Uani d . 1
H H3 -0.3443 -0.0020 0.5502 0.047 Uiso calc R 1
C C4 -0.2975(4) 0.0591(3) 0.4227(3) 0.0349(8) Uani d . 1
H H4 -0.3715 0.0297 0.4001 0.042 Uiso calc R 1
C C5 -0.2034(3) 0.1217(3) 0.3666(2) 0.0244(7) Uani d . 1
C C6 -0.2156(4) 0.1467(3) 0.2698(2) 0.0266(7) Uani d . 1
H H6A -0.2424 0.0839 0.2469 0.032 Uiso calc R 1
H H6B -0.2924 0.2063 0.2595 0.032 Uiso calc R 1
C C7 -0.0862(4) 0.2297(3) 0.1312(2) 0.0268(7) Uani d . 1
H H7 -0.1516 0.2976 0.1348 0.032 Uiso calc R 1
C C8 -0.1514(5) 0.1611(3) 0.0749(2) 0.0405(9) Uani d . 1
H H8A -0.2471 0.1446 0.1030 0.061 Uiso calc R 1
H H8B -0.0875 0.0948 0.0692 0.061 Uiso calc R 1
H H8C -0.1609 0.2002 0.0168 0.061 Uiso calc R 1
C C9 0.0635(4) 0.2573(3) 0.0877(2) 0.0291(7) Uani d . 1
H H9A 0.1307 0.1909 0.0887 0.035 Uiso calc R 1
H H9B 0.0547 0.2846 0.0256 0.035 Uiso calc R 1
C C10 0.1312(3) 0.3379(2) 0.1283(2) 0.0222(6) Uani d . 1
C C11 0.4256(4) 0.6776(3) 0.0656(2) 0.0309(8) Uani d . 1
C C12 0.4780(5) 0.7874(4) 0.0546(3) 0.0460(10) Uani d . 1
H H12A 0.5178 0.8039 -0.0073 0.055 Uiso calc R 1
H H12B 0.3930 0.8401 0.0662 0.055 Uiso calc R 1
C C13 0.5914(5) 0.8023(3) 0.1118(2) 0.0395(9) Uani d . 1
H H13 0.6704 0.7425 0.1049 0.047 Uiso calc R 1
C C14 0.6606(5) 0.9063(3) 0.0802(3) 0.0424(10) Uani d . 1
H H14A 0.7355 0.9128 0.1174 0.064 Uiso calc R 1
H H14B 0.5857 0.9670 0.0836 0.064 Uiso calc R 1
H H14C 0.7043 0.9049 0.0194 0.064 Uiso calc R 1
C C15 0.6440(4) 0.8024(3) 0.2651(2) 0.0334(8) Uani d . 1
H H15A 0.6655 0.8771 0.2600 0.040 Uiso calc R 1
H H15B 0.7348 0.7580 0.2474 0.040 Uiso calc R 1
C C16 0.5898(4) 0.7661(3) 0.3588(2) 0.0275(7) Uani d . 1
C C17 0.6580(4) 0.7878(3) 0.4288(3) 0.0365(9) Uani d . 1
H H17 0.7381 0.8286 0.4186 0.044 Uiso calc R 1
C C18 0.6069(5) 0.7487(3) 0.5135(3) 0.0434(10) Uani d . 1
H H18 0.6518 0.7626 0.5617 0.052 Uiso calc R 1
C C19 0.4907(5) 0.6897(3) 0.5272(3) 0.0411(9) Uani d . 1
H H19 0.4543 0.6631 0.5848 0.049 Uiso calc R 1
C C20 0.4269(4) 0.6693(3) 0.4545(2) 0.0342(8) Uani d . 1
H H20 0.3475 0.6280 0.4636 0.041 Uiso calc R 1
O OW1 0.0964(3) 0.3344(2) 0.38428(16) 0.0325(6) Uani d . 1
H HW1A 0.0690 0.3420 0.4372 0.055(14) Uiso d . 1
H HW1B 0.1519 0.3817 0.3649 0.085(19) Uiso d . 1
O OW2 0.4638(3) 0.4089(2) 0.15559(16) 0.0330(6) Uani d . 1
H HW2A 0.5119 0.3824 0.1134 0.043(12) Uiso d . 1
H HW2B 0.4448 0.3475 0.2005 0.13(3) Uiso d . 1
O OW3 0.1073(3) 0.5997(2) 0.12169(17) 0.0351(6) Uani d . 1
H HW3A 0.0958 0.6594 0.1454 0.071(17) Uiso d . 1
H HW3B 0.0267 0.5646 0.1232 0.075(17) Uiso d . 1
O OW4 -0.1294(3) 0.5147(3) 0.09029(19) 0.0514(8) Uani d . 1
H HW4A -0.1928 0.5132 0.1432 0.055(14) Uiso d . 1
H HW4B -0.1658 0.5357 0.0331 0.14(3) Uiso d . 1
O OW5 0.0121(4) 0.3673(3) 0.5520(2) 0.0634(9) Uani d . 1
H HW5A 0.0806 0.3990 0.5665 0.069(17) Uiso d . 1
H HW5B -0.0733 0.4156 0.5567 0.23(5) Uiso d . 1

loop_
_atom_site_aniso_label
_atom_site_aniso_U_11
_atom_site_aniso_U_22
_atom_site_aniso_U_33
_atom_site_aniso_U_12
_atom_site_aniso_U_13
_atom_site_aniso_U_23
Cu1 0.0228(2) 0.0224(2) 0.02024(19) -0.00696(15) -0.00332(15) -0.00104(15)
Cu2 0.0277(2) 0.0269(2) 0.0279(2) -0.00982(17) -0.00084(16) -0.00493(17)
Cu3 0.0260(2) 0.0264(2) 0.0221(2) -0.01029(16) -0.00086(15) -0.00269(15)
Cl1 0.0457(5) 0.0399(5) 0.0319(5) -0.0242(4) 0.0033(4) -0.0019(4)
Cl2 0.0230(4) 0.0416(5) 0.0273(4) 0.0026(3) -0.0017(3) 0.0035(4)
Cl3 0.0333(5) 0.0258(4) 0.0410(5) 0.0013(3) -0.0033(4) -0.0046(4)
Cl4 0.0353(5) 0.0421(5) 0.0602(6) 0.0057(4) -0.0119(4) -0.0227(5)
O1 0.0278(12) 0.0261(12) 0.0215(11) -0.0100(10) -0.0029(9) -0.0013(9)
O2 0.0353(13) 0.0296(13) 0.0228(12) -0.0136(10) -0.0011(10) -0.0004(10)
O3 0.0364(13) 0.0299(13) 0.0240(12) -0.0155(11) -0.0030(10) -0.0032(10)
O4 0.0473(16) 0.0497(16) 0.0250(13) -0.0175(13) 0.0025(11) -0.0097(12)
O5 0.0344(15) 0.0472(17) 0.0564(18) 0.0165(13) -0.0082(13) 0.0007(14)
O6 0.069(2) 0.096(3) 0.0287(16) 0.001(2) -0.0077(15) -0.0014(16)
O7 0.0440(17) 0.0532(19) 0.065(2) -0.0082(14) -0.0128(15) -0.0007(16)
O8 0.0260(13) 0.0406(16) 0.0581(18) 0.0032(12) 0.0066(12) 0.0110(13)
O9 0.085(2) 0.054(2) 0.0380(17) 0.0081(18) 0.0027(16) -0.0069(14)
O10 0.0516(19) 0.062(2) 0.068(2) -0.0243(16) -0.0123(16) -0.0036(17)
O11 0.0443(16) 0.0267(14) 0.072(2) 0.0053(12) -0.0042(14) -0.0137(14)
O12 0.0467(17) 0.0444(16) 0.0437(16) 0.0098(13) -0.0127(13) -0.0078(13)
O13 0.048(2) 0.087(3) 0.095(3) 0.0313(19) -0.0294(19) -0.036(2)
O14 0.037(6) 0.070(13) 0.142(19) -0.011(7) 0.007(13) -0.070(14)
O14' 0.059(6) 0.067(6) 0.092(7) 0.000(4) -0.026(6) -0.043(6)
O15 0.165(5) 0.127(5) 0.095(4) -0.023(4) 0.002(4) 0.025(3)
O16 0.0444(18) 0.067(2) 0.097(3) 0.0159(16) -0.0073(18) -0.044(2)
N1 0.0263(14) 0.0227(14) 0.0242(14) -0.0040(11) -0.0012(11) -0.0004(11)
N2 0.0200(13) 0.0207(13) 0.0253(14) -0.0034(10) -0.0041(10) -0.0009(10)
N3 0.0301(15) 0.0330(16) 0.0278(15) -0.0124(13) -0.0032(12) 0.0011(12)
N4 0.0242(14) 0.0249(14) 0.0268(14) -0.0001(11) -0.0028(11) -0.0049(11)
C1 0.038(2) 0.0267(18) 0.0275(18) -0.0063(15) -0.0061(15) 0.0002(14)
C2 0.051(2) 0.037(2) 0.0238(18) -0.0038(18) 0.0015(16) 0.0012(15)
C3 0.042(2) 0.037(2) 0.035(2) -0.0115(17) 0.0058(17) 0.0045(16)
C4 0.0289(19) 0.034(2) 0.041(2) -0.0088(15) 0.0000(15) 0.0011(16)
C5 0.0209(16) 0.0202(16) 0.0308(17) -0.0016(12) 0.0002(13) -0.0020(13)
C6 0.0218(16) 0.0269(17) 0.0319(18) -0.0074(13) -0.0024(13) -0.0022(14)
C7 0.0305(18) 0.0264(17) 0.0252(16) -0.0097(14) -0.0085(13) 0.0019(13)
C8 0.051(2) 0.045(2) 0.032(2) -0.0250(19) -0.0139(17) -0.0002(17)
C9 0.0369(19) 0.0309(18) 0.0220(16) -0.0137(15) -0.0030(14) -0.0039(14)
C10 0.0219(15) 0.0195(15) 0.0248(16) -0.0020(12) -0.0037(12) -0.0010(12)
C11 0.0297(18) 0.039(2) 0.0256(17) -0.0112(15) 0.0005(14) -0.0046(15)
C12 0.056(3) 0.051(3) 0.033(2) -0.028(2) -0.0023(18) 0.0039(18)
C13 0.051(2) 0.038(2) 0.0306(19) -0.0202(18) 0.0040(17) -0.0018(16)
C14 0.054(3) 0.035(2) 0.040(2) -0.0235(19) 0.0048(18) -0.0003(17)
C15 0.0323(19) 0.0313(19) 0.039(2) -0.0133(15) -0.0043(15) -0.0040(15)
C16 0.0260(17) 0.0218(16) 0.0354(19) 0.0011(13) -0.0061(14) -0.0069(14)
C17 0.036(2) 0.032(2) 0.047(2) -0.0020(16) -0.0160(17) -0.0129(17)
C18 0.046(2) 0.051(2) 0.037(2) 0.003(2) -0.0176(18) -0.0138(19)
C19 0.051(2) 0.046(2) 0.0279(19) -0.0005(19) -0.0076(17) -0.0080(17)
C20 0.0326(19) 0.040(2) 0.0293(19) -0.0053(16) -0.0030(15) -0.0029(16)
OW1 0.0382(14) 0.0392(14) 0.0239(13) -0.0193(12) -0.0024(10) -0.0049(10)
OW2 0.0314(13) 0.0397(15) 0.0284(13) -0.0027(11) -0.0012(10) -0.0087(11)
OW3 0.0323(14) 0.0291(13) 0.0448(15) -0.0048(11) -0.0035(11) -0.0075(11)
OW4 0.0509(18) 0.070(2) 0.0358(16) -0.0132(16) -0.0133(14) -0.0005(14)
OW5 0.062(2) 0.085(3) 0.050(2) -0.017(2) 0.0038(16) -0.0364(18)

loop_
_atom_type_symbol
_atom_type_description
_atom_type_scat_dispersion_real
_atom_type_scat_dispersion_imag
_atom_type_scat_source
C C 0.0033 0.0016 'International Tables Vol C Tables 4.2.6.8 and 6.1.1.4'
H H 0.0000 0.0000 'International Tables Vol C Tables 4.2.6.8 and 6.1.1.4'
N N 0.0061 0.0033 'International Tables Vol C Tables 4.2.6.8 and 6.1.1.4'
O O 0.0106 0.0060 'International Tables Vol C Tables 4.2.6.8 and 6.1.1.4'
Cl Cl 0.1484 0.1585 'International Tables Vol C Tables 4.2.6.8 and 6.1.1.4'
Cu Cu 0.3201 1.2651 'International Tables Vol C Tables 4.2.6.8 and 6.1.1.4'

loop_
_geom_angle_atom_site_label_1
_geom_angle_atom_site_label_2
_geom_angle_atom_site_label_3
_geom_angle
_geom_angle_publ_flag
O1 Cu1 OW1 85.55(10) y
O1 Cu1 N1 178.40(10) y
OW1 Cu1 N1 95.86(11) y
O1 Cu1 N2 95.08(10) y
OW1 Cu1 N2 179.19(11) y
N1 Cu1 N2 83.51(11) y
OW3 Cu2 OW2 177.50(11) y
OW3 Cu2 O2 88.47(11) y
OW2 Cu2 O2 91.36(10) ?
OW3 Cu2 O3 88.85(10) y
OW2 Cu2 O3 92.28(10) ?
O2 Cu2 O3 156.69(9) y
O3 Cu3 N4 173.02(11) y
O3 Cu3 N3 93.07(11) y
N4 Cu3 N3 82.90(12) y
O3 Cu3 Cl1 85.76(7) y
N4 Cu3 Cl1 98.48(9) y
N3 Cu3 Cl1 177.56(9) y
O6 Cl2 O8 110.9(2) ?
O6 Cl2 O5 111.0(2) ?
O8 Cl2 O5 109.44(17) ?
O6 Cl2 O7 107.9(2) ?
O8 Cl2 O7 107.90(19) ?
O5 Cl2 O7 109.66(18) ?
O10 Cl3 O9 108.7(2) ?
O10 Cl3 O11 109.72(19) ?
O9 Cl3 O11 110.82(19) ?
O10 Cl3 O12 109.72(19) ?
O9 Cl3 O12 110.24(19) ?
O11 Cl3 O12 107.59(18) ?
O16 Cl4 O13 111.0(2) ?
O16 Cl4 O14' 115.2(6) ?
O13 Cl4 O14' 115.3(6) ?
O16 Cl4 O14 102.0(9) ?
O13 Cl4 O14 101.3(10) ?
O16 Cl4 O15 107.3(3) ?
O13 Cl4 O15 106.6(3) ?
O14' Cl4 O15 100.2(5) ?
O14 Cl4 O15 128.1(8) ?
C10 O1 Cu1 128.5(2) ?
C10 O2 Cu2 113.8(2) ?
C11 O3 Cu3 131.7(2) ?
C11 O3 Cu2 107.3(2) ?
Cu3 O3 Cu2 120.91(11) ?
C1 N1 C5 118.9(3) ?
C1 N1 Cu1 128.9(2) ?
C5 N1 Cu1 112.1(2) ?
C6 N2 C7 113.2(2) ?
C6 N2 Cu1 106.6(2) ?
C7 N2 Cu1 116.73(19) ?
C6 N2 HN2 106.6 ?
C7 N2 HN2 106.6 ?
Cu1 N2 HN2 106.6 ?
C15 N3 C13 114.1(3) ?
C15 N3 Cu3 108.0(2) ?
C13 N3 Cu3 119.9(2) ?
C15 N3 HN3 104.4 ?
C13 N3 HN3 104.4 ?
Cu3 N3 HN3 104.4 ?
C20 N4 C16 119.2(3) ?
C20 N4 Cu3 127.3(2) ?
C16 N4 Cu3 113.0(2) ?
N1 C1 C2 122.8(3) ?
N1 C1 H1 118.6 ?
C2 C1 H1 118.6 ?
C1 C2 C3 118.6(3) ?
C1 C2 H2 120.7 ?
C3 C2 H2 120.7 ?
C4 C3 C2 119.1(3) ?
C4 C3 H3 120.5 ?
C2 C3 H3 120.5 ?
C3 C4 C5 119.5(4) ?
C3 C4 H4 120.3 ?
C5 C4 H4 120.3 ?
N1 C5 C4 121.2(3) ?
N1 C5 C6 116.4(3) ?
C4 C5 C6 122.4(3) ?
N2 C6 C5 109.7(3) ?
N2 C6 H6A 109.7 ?
C5 C6 H6A 109.7 ?
N2 C6 H6B 109.7 ?
C5 C6 H6B 109.7 ?
H6A C6 H6B 108.2 ?
N2 C7 C9 110.0(3) ?
N2 C7 C8 112.4(3) ?
C9 C7 C8 110.2(3) ?
N2 C7 H7 108.1 ?
C9 C7 H7 108.1 ?
C8 C7 H7 108.1 ?
C7 C8 H8A 109.5 ?
C7 C8 H8B 109.5 ?
H8A C8 H8B 109.5 ?
C7 C8 H8C 109.5 ?
H8A C8 H8C 109.5 ?
H8B C8 H8C 109.5 ?
C10 C9 C7 116.2(3) ?
C10 C9 H9A 108.2 ?
C7 C9 H9A 108.2 ?
C10 C9 H9B 108.2 ?
C7 C9 H9B 108.2 ?
H9A C9 H9B 107.4 ?
O1 C10 O2 119.4(3) y
O1 C10 C9 123.2(3) ?
O2 C10 C9 117.4(3) ?
O4 C11 O3 118.8(3) y
O4 C11 C12 123.6(3) ?
O3 C11 C12 117.4(3) ?
C13 C12 C11 116.5(4) ?
C13 C12 H12A 108.2 ?
C11 C12 H12A 108.2 ?
C13 C12 H12B 108.2 ?
C11 C12 H12B 108.2 ?
H12A C12 H12B 107.3 ?
N3 C13 C12 112.4(3) ?
N3 C13 C14 112.5(3) ?
C12 C13 C14 111.2(3) ?
N3 C13 H13 106.7 ?
C12 C13 H13 106.7 ?
C14 C13 H13 106.7 ?
C13 C14 H14A 109.5 ?
C13 C14 H14B 109.5 ?
H14A C14 H14B 109.5 ?
C13 C14 H14C 109.5 ?
H14A C14 H14C 109.5 ?
H14B C14 H14C 109.5 ?
N3 C15 C16 110.5(3) ?
N3 C15 H15A 109.5 ?
C16 C15 H15A 109.5 ?
N3 C15 H15B 109.5 ?
C16 C15 H15B 109.5 ?
H15A C15 H15B 108.1 ?
N4 C16 C17 121.6(3) ?
N4 C16 C15 116.8(3) ?
C17 C16 C15 121.6(3) ?
C18 C17 C16 118.9(4) ?
C18 C17 H17 120.5 ?
C16 C17 H17 120.5 ?
C19 C18 C17 119.8(4) ?
C19 C18 H18 120.1 ?
C17 C18 H18 120.1 ?
C18 C19 C20 119.0(4) ?
C18 C19 H19 120.5 ?
C20 C19 H19 120.5 ?
N4 C20 C19 121.5(4) ?
N4 C20 H20 119.2 ?
C19 C20 H20 119.2 ?
Cu1 OW1 HW1A 129.5 ?
Cu1 OW1 HW1B 121.2 ?
HW1A OW1 HW1B 107.1 ?
Cu2 OW2 HW2A 119.3 ?
Cu2 OW2 HW2B 112.37 ?
HW2A OW2 HW2B 105.2 ?
Cu2 OW3 HW3A 117.5 ?
Cu2 OW3 HW3B 114.3 ?
HW3A OW3 HW3B 117.4 ?
HW4A OW4 HW4B 121.5 ?
HW5A OW5 HW5B 106.3 ?
OW1 Cu1 O8 93.90(10) y
O1 Cu1 O8 87.90(10) y
N1 Cu1 O8 92.80(10) y
N2 Cu1 O8 86.60(10) y
OW1 Cu1 O11 92.70(10) y
O1 Cu1 O11 91.70(10) y
N1 Cu1 O11 87.50(10) y
N2 Cu1 O11 86.80(10) y
OW3 Cu2 OW2 177.50(10) y
O2 Cu2 OW2 91.40(10) y
Cl1 Cu3 O13 95.80(10) y
O3 Cu3 O13 91.50(10) y
N3 Cu3 O13 82.10(10) y
N4 Cu3 O13 93.60(10) y

loop_
_geom_bond_atom_site_label_1
_geom_bond_atom_site_label_2
_geom_bond_distance
_geom_bond_publ_flag
Cu1 O1 1.933(2) y
Cu1 OW1 1.967(2) y
Cu1 N1 1.981(3) y
Cu1 N2 1.994(3) y
Cu1 O8 2.511(3) y
Cu1 O11 2.488(3) y
Cu2 OW3 1.935(3) y
Cu2 OW2 1.951(3) y
Cu2 O2 1.960(2) y
Cu2 O3 1.998(2) y
Cu3 O3 1.948(2) y
Cu3 N4 1.971(3) y
Cu3 N3 2.020(3) y
Cu3 Cl1 2.2747(9) y
Cu3 O13 2.591(3) y
Cu1 Cu2 4.6097(6) y
Cu2 Cu3 3.4332(6) y
Cu1 Cu3 6.7474(6) y
Cl2 O6 1.413(3) ?
Cl2 O8 1.429(3) ?
Cl2 O5 1.438(3) ?
Cl2 O7 1.454(3) ?
Cl3 O10 1.422(3) ?
Cl3 O9 1.422(3) ?
Cl3 O11 1.432(3) ?
Cl3 O12 1.446(3) ?
Cl4 O16 1.410(3) ?
Cl4 O13 1.412(3) ?
Cl4 O14' 1.417(14) ?
Cl4 O14 1.42(2) ?
Cl4 O15 1.442(5) ?
O1 C10 1.252(4) y
O2 C10 1.276(4) y
O3 C11 1.301(4) y
O4 C11 1.227(4) y
O14 O14' 0.69(2) ?
N1 C1 1.343(4) y
N1 C5 1.345(4) y
N2 C6 1.477(4) y
N2 C7 1.491(4) y
N2 HN2 0.9200 ?
N3 C15 1.455(5) y
N3 C13 1.477(5) y
N3 HN3 0.9200 ?
N4 C20 1.341(4) y
N4 C16 1.343(4) y
C1 C2 1.369(5) ?
C1 H1 0.9400 ?
C2 C3 1.389(6) ?
C2 H2 0.9400 ?
C3 C4 1.375(5) ?
C3 H3 0.9400 ?
C4 C5 1.389(5) ?
C4 H4 0.9400 ?
C5 C6 1.493(5) ?
C6 H6A 0.9800 ?
C6 H6B 0.9800 ?
C7 C9 1.521(5) ?
C7 C8 1.523(5) ?
C7 H7 0.9900 ?
C8 H8A 0.9700 ?
C8 H8B 0.9700 ?
C8 H8C 0.9700 ?
C9 C10 1.498(4) ?
C9 H9A 0.9800 ?
C9 H9B 0.9800 ?
C11 C12 1.508(5) ?
C12 C13 1.494(6) ?
C12 H12A 0.9800 ?
C12 H12B 0.9800 ?
C13 C14 1.528(5) ?
C13 H13 0.9900 ?
C14 H14A 0.9700 ?
C14 H14B 0.9700 ?
C14 H14C 0.9700 ?
C15 C16 1.493(5) ?
C15 H15A 0.9800 ?
C15 H15B 0.9800 ?
C16 C17 1.386(5) ?
C17 C18 1.375(6) ?
C17 H17 0.9400 ?
C18 C19 1.363(6) ?
C18 H18 0.9400 ?
C19 C20 1.393(5) ?
C19 H19 0.9400 ?
C20 H20 0.9400 ?
OW1 HW1A 0.834 ?
OW1 HW1B 0.837 ?
OW2 HW2A 0.823 ?
OW2 HW2B 0.984 ?
OW3 HW3A 0.869 ?
OW3 HW3B 0.911 ?
OW4 HW4A 0.940 ?
OW4 HW4B 0.972 ?
OW5 HW5A 0.858 ?
OW5 HW5B 0.938 ?

loop_
_geom_hbond_atom_site_label_D
_geom_hbond_atom_site_label_H
_geom_hbond_atom_site_label_A
_geom_hbond_site_symmetry_A
_geom_hbond_distance_DH
_geom_hbond_distance_HA
_geom_hbond_distance_DA
_geom_hbond_angle_DHA
OW1 HW1A OW5 . 0.83 1.83 2.665(4) 176
OW1 HW1B Cl1 . 0.84 2.41 3.234(3) 170
OW2 HW2A O4 2_665 0.82 1.87 2.657(3) 159
OW2 HW2B O7 . 0.98 1.92 2.894(4) 169
OW3 HW3B OW4 . 0.91 1.80 2.679(4) 162
OW3 HW3A O14 . 0.87 1.96 2.79(2) 160
OW3 HW3A O14' . 0.87 1.88 2.713(15) 159
OW4 HW4A O12 . 0.94 2.03 2.950(4) 166
OW4 HW4B O2 2_565 0.97 1.83 2.791(4) 168

loop_
_geom_torsion_atom_site_label_1
_geom_torsion_atom_site_label_2
_geom_torsion_atom_site_label_3
_geom_torsion_atom_site_label_4
_geom_torsion
OW1 Cu1 O1 C10 173.4(3)
OW3 Cu2 O2 C10 -86.9(2)
OW2 Cu2 O2 C10 90.6(2)
O3 Cu2 O2 C10 -170.4(2)
Cl1 Cu3 O3 C11 176.6(3)
N3 Cu3 O3 Cu2 174.71(15)
OW3 Cu2 O3 C11 -83.5(2)
OW2 Cu2 O3 C11 98.7(2)
OW3 Cu2 O3 Cu3 99.62(15)
OW2 Cu2 O3 Cu3 -78.15(15)
O2 Cu2 O3 Cu3 -176.91(19)
O16 Cl4 O14 O14' 122(3)
O15 Cl4 O14' O14 179(3)
N2 Cu1 N1 C1 164.9(3)
OW1 Cu1 N1 C5 161.7(2)
O1 Cu1 N2 C6 -150.0(2)
N1 Cu1 N2 C7 156.8(2)
O3 Cu3 N3 C15 -148.0(2)
N4 Cu3 N3 C13 159.3(3)
N3 Cu3 N4 C20 170.5(3)
Cl1 Cu3 N4 C16 164.3(2)
Cu1 N1 C1 C2 177.0(3)
Cu1 N1 C5 C4 -177.2(3)
C1 N1 C5 C6 179.0(3)
C3 C4 C5 C6 -179.0(3)
C7 N2 C6 C5 -164.8(3)
C4 C5 C6 N2 -158.2(3)
C6 N2 C7 C9 -179.9(3)
Cu1 N2 C7 C8 178.9(2)
N2 C7 C9 C10 -64.5(4)
C8 C7 C9 C10 171.1(3)
Cu1 O1 C10 O2 -177.1(2)
Cu2 O2 C10 C9 178.0(2)
C7 C9 C10 O1 35.4(5)
C7 C9 C10 O2 -146.2(3)
Cu3 O3 C11 O4 170.8(3)
Cu2 O3 C11 C12 169.0(3)
O4 C11 C12 C13 -136.4(4)
C15 N3 C13 C12 176.9(3)
Cu3 N3 C13 C14 173.1(3)
C11 C12 C13 N3 -65.9(5)
C11 C12 C13 C14 166.8(3)
C13 N3 C15 C16 -165.8(3)
Cu3 N4 C16 C17 -171.9(3)
C20 N4 C16 C15 177.5(3)
N3 C15 C16 C17 -165.8(3)
N4 C16 C17 C18 -0.6(5)
C15 C16 C17 C18 -177.4(3)
Cu3 N4 C20 C19 171.4(3)
